data_4333318
loop_
_publ_author_name
'Salvador, James R.'
'Hoang, Khang'
'Mahanti, S. D.'
'Kanatzidis, Mercouri G.'

_publ_section_title
;
 REAu2In4(RE = La, Ce, Pr, Nd):&#x00A0; Polyindides from Liquid Indium
;
_journal_issue 17
_journal_name_full 'Inorganic Chemistry'
_journal_page_first 6933
_journal_page_last 6941
_journal_paper_doi 10.1021/ic700633b
_journal_volume 46
_journal_year 2007
_chemical_formula_sum 'Au2 In4 Pr'
_chemical_formula_weight 994.13
_chemical_name_systematic PrAu2In4
_space_group_IT_number 62
_symmetry_cell_setting orthorhombic
_symmetry_space_group_name_Hall '-P 2ac 2n'
_symmetry_space_group_name_H-M 'P n m a'
_atom_sites_solution_hydrogens none
_atom_sites_solution_primary direct
_atom_sites_solution_secondary difmap
_audit_creation_method SHELXL-97
_cell_angle_alpha 90.00
_cell_angle_beta 90.00
_cell_angle_gamma 90.00
_cell_formula_units_Z 4
_cell_length_a 18.420(4)
_cell_length_b 4.6202(9)
_cell_length_c 7.3760(15)
_cell_measurement_temperature 293(2)
_cell_volume 627.7(2)
_computing_structure_refinement 'SHELXL-97 (Sheldrick, 1997)'
_computing_structure_solution 'SHELXS-97 (Sheldrick, 1990)'
_diffrn_ambient_temperature 293(2)
_diffrn_measured_fraction_theta_full 0.972
_diffrn_measured_fraction_theta_max 0.972
_diffrn_measurement_device_type ccd
_diffrn_radiation_monochromator graphite
_diffrn_radiation_source 'fine-focus sealed tube'
_diffrn_radiation_type MoK\\a
_diffrn_radiation_wavelength 0.71073
_diffrn_reflns_av_R_equivalents 0.0522
_diffrn_reflns_av_sigmaI/netI 0.0382
_diffrn_reflns_limit_h_max 23
_diffrn_reflns_limit_h_min -23
_diffrn_reflns_limit_k_max 5
_diffrn_reflns_limit_k_min -6
_diffrn_reflns_limit_l_max 9
_diffrn_reflns_limit_l_min -9
_diffrn_reflns_number 5183
_diffrn_reflns_theta_full 27.93
_diffrn_reflns_theta_max 27.93
_diffrn_reflns_theta_min 2.21
_exptl_absorpt_coefficient_mu 68.452
_exptl_absorpt_correction_type empirical
_exptl_crystal_colour silver
_exptl_crystal_density_diffrn 10.519
_exptl_crystal_density_method 'not measured'
_exptl_crystal_description rod
_exptl_crystal_F_000 1652
_exptl_crystal_size_max 0.1
_exptl_crystal_size_mid 0.05
_exptl_crystal_size_min 0.05
_refine_diff_density_max 4.566
_refine_diff_density_min -2.579
_refine_diff_density_rms 0.740
_refine_ls_extinction_coef 0.00295(16)
_refine_ls_extinction_expression Fc^*^=kFc[1+0.001xFc^2^\\l^3^/sin(2\\q)]^-1/4^
_refine_ls_extinction_method SHELXL
_refine_ls_goodness_of_fit_ref 1.129
_refine_ls_hydrogen_treatment none
_refine_ls_matrix_type full
_refine_ls_number_parameters 44
_refine_ls_number_reflns 819
_refine_ls_number_restraints 0
_refine_ls_restrained_S_all 1.129
_refine_ls_R_factor_all 0.0382
_refine_ls_R_factor_gt 0.0330
_refine_ls_shift/su_max 0.000
_refine_ls_shift/su_mean 0.000
_refine_ls_structure_factor_coef Fsqd
_refine_ls_weighting_details 'calc w=1/[\\s^2^(Fo^2^)+(0.0415P)^2^+1.2363P] where P=(Fo^2^+2Fc^2^)/3'
_refine_ls_weighting_scheme calc
_refine_ls_wR_factor_gt 0.0755
_refine_ls_wR_factor_ref 0.0778
_reflns_number_gt 747
_reflns_number_total 819
_reflns_threshold_expression >2sigma(I)
_cod_data_source_file ic700633bsup1.cif
_cod_data_source_block prauinp
_cod_depositor_comments
;
The following automatic conversions were performed:

'_symmetry_cell_setting' value 'Orthorhombic' changed to
'orthorhombic' according to
/home/saulius/struct/CIF-dictionaries/cif_core.dic dictionary named
'cif_core.dic' version 2.4.2 from 2011-04-26.

Automatic conversion script
Id: cif_fix_values 1891 2012-01-12 08:04:46Z andrius 
;
_cod_original_sg_symbol_H-M Pnma
_cod_original_formula_sum 'Au2 In4 Pr1'
_cod_database_code 4333318

loop_
_symmetry_equiv_pos_as_xyz
'x, y, z'
'-x+1/2, -y, z+1/2'
'-x, y+1/2, -z'
'x+1/2, -y+1/2, -z+1/2'
'-x, -y, -z'
'x-1/2, y, -z-1/2'
'x, -y-1/2, z'
'-x-1/2, y-1/2, z-1/2'

loop_
_atom_site_label
_atom_site_type_symbol
_atom_site_fract_x
_atom_site_fract_y
_atom_site_fract_z
_atom_site_U_iso_or_equiv
_atom_site_adp_type
_atom_site_occupancy
_atom_site_symmetry_multiplicity
_atom_site_calc_flag
_atom_site_refinement_flags
Au1 Au 0.28200(3) 0.2500 0.03396(8) 0.0097(2) Uani 1 2 d S
Au2 Au 0.03829(3) -0.7500 0.24381(8) 0.0100(2) Uani 1 2 d S
Pr Pr 0.14171(4) -0.2500 0.02373(11) 0.0092(2) Uani 1 2 d S
In1 In 0.43265(6) 0.2500 -0.01284(15) 0.0109(3) Uani 1 2 d S
In2 In 0.03493(6) -0.7500 -0.14338(15) 0.0098(3) Uani 1 2 d S
In4 In 0.18479(6) 0.2500 0.32619(14) 0.0091(3) Uani 1 2 d S
In3 In 0.18857(6) 0.2500 -0.26503(13) 0.0070(3) Uani 1 2 d S

loop_
_atom_site_aniso_label
_atom_site_aniso_U_11
_atom_site_aniso_U_22
_atom_site_aniso_U_33
_atom_site_aniso_U_23
_atom_site_aniso_U_13
_atom_site_aniso_U_12
Au1 0.0063(3) 0.0094(3) 0.0134(4) 0.000 -0.0004(2) 0.000
Au2 0.0050(3) 0.0118(3) 0.0133(4) 0.000 0.0008(2) 0.000
Pr 0.0056(5) 0.0085(4) 0.0134(4) 0.000 0.0023(3) 0.000
In1 0.0042(5) 0.0157(6) 0.0130(6) 0.000 -0.0017(4) 0.000
In2 0.0024(5) 0.0125(5) 0.0145(6) 0.000 -0.0022(4) 0.000
In4 0.0056(5) 0.0112(5) 0.0104(6) 0.000 -0.0013(4) 0.000
In3 0.0040(5) 0.0104(5) 0.0067(5) 0.000 0.0018(4) 0.000

loop_
_atom_type_symbol
_atom_type_description
_atom_type_scat_dispersion_real
_atom_type_scat_dispersion_imag
_atom_type_scat_source
In In -0.7276 1.3100 'International Tables Vol C Tables 4.2.6.8 and 6.1.1.4'
Pr Pr -0.2180 2.8214 'International Tables Vol C Tables 4.2.6.8 and 6.1.1.4'
Au Au -2.0133 8.8022 'International Tables Vol C Tables 4.2.6.8 and 6.1.1.4'

loop_
_geom_angle_atom_site_label_1
_geom_angle_atom_site_label_2
_geom_angle_atom_site_label_3
_geom_angle
_geom_angle_site_symmetry_1
_geom_angle_site_symmetry_3
In1 Au1 In3 120.87(4) . .
In1 Au1 In3 82.71(3) . 2_565
In3 Au1 In3 122.476(19) . 2_565
In1 Au1 In3 82.71(3) . 2
In3 Au1 In3 122.476(19) . 2
In3 Au1 In3 111.31(4) 2_565 2
In1 Au1 In4 136.81(4) . .
In3 Au1 In4 102.32(4) . .
In3 Au1 In4 73.51(3) 2_565 .
In3 Au1 In4 73.51(3) 2 .
In1 Au1 In4 73.71(3) . 2_554
In3 Au1 In4 72.96(3) . 2_554
In3 Au1 In4 156.37(4) 2_565 2_554
In3 Au1 In4 64.69(3) 2 2_554
In4 Au1 In4 123.568(18) . 2_554
In1 Au1 In4 73.71(3) . 2_564
In3 Au1 In4 72.96(3) . 2_564
In3 Au1 In4 64.69(3) 2_565 2_564
In3 Au1 In4 156.37(4) 2 2_564
In4 Au1 In4 123.568(18) . 2_564
In4 Au1 In4 108.92(4) 2_554 2_564
In1 Au1 Pr 137.474(15) . .
In3 Au1 Pr 61.60(2) . .
In3 Au1 Pr 134.92(3) 2_565 .
In3 Au1 Pr 66.78(3) 2 .
In4 Au1 Pr 62.64(2) . .
In4 Au1 Pr 66.84(3) 2_554 .
In4 Au1 Pr 133.71(3) 2_564 .
In1 Au1 Pr 137.474(15) . 1_565
In3 Au1 Pr 61.60(2) . 1_565
In3 Au1 Pr 66.78(3) 2_565 1_565
In3 Au1 Pr 134.92(3) 2 1_565
In4 Au1 Pr 62.64(2) . 1_565
In4 Au1 Pr 133.71(3) 2_554 1_565
In4 Au1 Pr 66.84(3) 2_564 1_565
Pr Au1 Pr 83.57(3) . 1_565
In4 Au2 In2 122.18(2) 1_545 5_535
In4 Au2 In2 122.18(2) 1_545 5_545
In2 Au2 In2 112.67(4) 5_535 5_545
In4 Au2 In1 121.75(4) 1_545 6_546
In2 Au2 In1 81.39(3) 5_535 6_546
In2 Au2 In1 81.39(3) 5_545 6_546
In4 Au2 In2 103.93(3) 1_545 .
In2 Au2 In2 73.90(3) 5_535 .
In2 Au2 In2 73.90(3) 5_545 .
In1 Au2 In2 134.32(4) 6_546 .
In4 Au2 In1 72.05(3) 1_545 2
In2 Au2 In1 153.51(4) 5_535 2
In2 Au2 In1 66.55(3) 5_545 2
In1 Au2 In1 72.25(3) 6_546 2
In2 Au2 In1 127.39(2) . 2
In4 Au2 In1 72.05(3) 1_545 2_545
In2 Au2 In1 66.55(3) 5_535 2_545
In2 Au2 In1 153.51(4) 5_545 2_545
In1 Au2 In1 72.25(3) 6_546 2_545
In2 Au2 In1 127.39(2) . 2_545
In1 Au2 In1 101.93(4) 2 2_545
In4 Au2 Pr 63.84(2) 1_545 .
In2 Au2 Pr 135.16(3) 5_535 .
In2 Au2 Pr 65.17(3) 5_545 .
In1 Au2 Pr 137.044(14) 6_546 .
In2 Au2 Pr 62.33(2) . .
In1 Au2 Pr 70.13(3) 2 .
In1 Au2 Pr 135.55(3) 2_545 .
In4 Au2 Pr 63.84(2) 1_545 1_545
In2 Au2 Pr 65.17(3) 5_535 1_545
In2 Au2 Pr 135.16(3) 5_545 1_545
In1 Au2 Pr 137.044(14) 6_546 1_545
In2 Au2 Pr 62.33(2) . 1_545
In1 Au2 Pr 135.55(3) 2 1_545
In1 Au2 Pr 70.13(3) 2_545 1_545
Pr Au2 Pr 85.42(3) . 1_545
In3 Pr In3 90.30(4) 1_545 .
In3 Pr In2 54.06(3) 1_545 .
In3 Pr In2 114.40(4) . .
In3 Pr In2 114.40(4) 1_545 1_565
In3 Pr In2 54.06(3) . 1_565
In2 Pr In2 89.73(4) . 1_565
In3 Pr In4 150.73(4) 1_545 .
In3 Pr In4 83.23(3) . .
In2 Pr In4 152.94(4) . .
In2 Pr In4 84.57(2) 1_565 .
In3 Pr In4 83.23(3) 1_545 1_545
In3 Pr In4 150.73(4) . 1_545
In2 Pr In4 84.57(2) . 1_545
In2 Pr In4 152.94(4) 1_565 1_545
In4 Pr In4 88.58(4) . 1_545
In3 Pr In2 115.26(3) 1_545 5_545
In3 Pr In2 115.26(3) . 5_545
In2 Pr In2 61.24(3) . 5_545
In2 Pr In2 61.24(3) 1_565 5_545
In4 Pr In2 93.15(3) . 5_545
In4 Pr In2 93.15(3) 1_545 5_545
In3 Pr Au2 88.79(2) 1_545 .
In3 Pr Au2 160.14(4) . .
In2 Pr Au2 50.58(2) . .
In2 Pr Au2 108.78(3) 1_565 .
In4 Pr Au2 106.64(3) . .
In4 Pr Au2 48.63(2) 1_545 .
In2 Pr Au2 48.352(17) 5_545 .
In3 Pr Au2 160.14(4) 1_545 1_565
In3 Pr Au2 88.79(2) . 1_565
In2 Pr Au2 108.78(3) . 1_565
In2 Pr Au2 50.58(2) 1_565 1_565
In4 Pr Au2 48.63(2) . 1_565
In4 Pr Au2 106.64(3) 1_545 1_565
In2 Pr Au2 48.352(17) 5_545 1_565
Au2 Pr Au2 85.42(3) . 1_565
In3 Pr Au1 106.81(3) 1_545 .
In3 Pr Au1 49.03(2) . .
In2 Pr Au1 157.80(3) . .
In2 Pr Au1 89.19(2) 1_565 .
In4 Pr Au1 48.79(2) . .
In4 Pr Au1 105.77(3) 1_545 .
In2 Pr Au1 135.533(17) 5_545 .
Au2 Pr Au1 149.14(3) . .
Au2 Pr Au1 87.395(19) 1_565 .
In3 Pr Au1 49.03(2) 1_545 1_545
In3 Pr Au1 106.81(3) . 1_545
In2 Pr Au1 89.19(2) . 1_545
In2 Pr Au1 157.80(3) 1_565 1_545
In4 Pr Au1 105.77(3) . 1_545
In4 Pr Au1 48.79(2) 1_545 1_545
In2 Pr Au1 135.533(17) 5_545 1_545
Au2 Pr Au1 87.395(19) . 1_545
Au2 Pr Au1 149.14(3) 1_565 1_545
Au1 Pr Au1 83.57(3) . 1_545
In3 Pr In3 93.12(2) 1_545 2
In3 Pr In3 93.12(2) . 2
In2 Pr In3 134.864(18) . 2
In2 Pr In3 134.864(18) 1_565 2
In4 Pr In3 58.97(2) . 2
In4 Pr In3 58.97(2) 1_545 2
In2 Pr In3 138.33(4) 5_545 2
Au2 Pr In3 106.74(3) . 2
Au2 Pr In3 106.74(3) 1_565 2
Au1 Pr In3 47.406(17) . 2
Au1 Pr In3 47.406(17) 1_545 2
Au2 In1 Au1 127.35(5) 6_666 .
Au2 In1 Au2 107.75(3) 6_666 2_544
Au1 In1 Au2 104.66(3) . 2_544
Au2 In1 Au2 107.75(3) 6_666 2_554
Au1 In1 Au2 104.66(3) . 2_554
Au2 In1 Au2 101.93(4) 2_544 2_554
Au2 In1 In2 98.95(4) 6_666 6_665
Au1 In1 In2 133.70(5) . 6_665
Au2 In1 In2 53.71(2) 2_544 6_665
Au2 In1 In2 53.71(2) 2_554 6_665
Au2 In1 Pr 157.40(4) 6_666 2_554
Au1 In1 Pr 75.26(3) . 2_554
Au2 In1 Pr 60.44(2) 2_544 2_554
Au2 In1 Pr 60.44(2) 2_554 2_554
In2 In1 Pr 58.44(3) 6_665 2_554
Au2 In2 Au2 112.67(4) 5_535 5_545
Au2 In2 Au2 106.10(3) 5_535 .
Au2 In2 Au2 106.10(3) 5_545 .
Au2 In2 In3 112.49(3) 5_535 1_545
Au2 In2 In3 112.49(3) 5_545 1_545
Au2 In2 In3 106.35(4) . 1_545
Au2 In2 In1 59.74(2) 5_535 6_545
Au2 In2 In1 59.74(2) 5_545 6_545
Au2 In2 In1 144.63(5) . 6_545
In3 In2 In1 109.02(5) 1_545 6_545
Au2 In2 Pr 168.34(4) 5_535 .
Au2 In2 Pr 78.76(2) 5_545 .
Au2 In2 Pr 67.09(2) . .
In3 In2 Pr 62.69(3) 1_545 .
In1 In2 Pr 131.32(2) 6_545 .
Au2 In2 Pr 78.76(2) 5_535 1_545
Au2 In2 Pr 168.34(4) 5_545 1_545
Au2 In2 Pr 67.09(2) . 1_545
In3 In2 Pr 62.69(3) 1_545 1_545
In1 In2 Pr 131.32(2) 6_545 1_545
Pr In2 Pr 89.73(4) . 1_545
Au2 In2 Pr 66.48(3) 5_535 5_545
Au2 In2 Pr 66.48(3) 5_545 5_545
Au2 In2 Pr 76.07(3) . 5_545
In3 In2 Pr 177.59(5) 1_545 5_545
In1 In2 Pr 68.57(3) 6_545 5_545
Pr In2 Pr 118.76(3) . 5_545
Pr In2 Pr 118.76(3) 1_545 5_545
Au2 In4 Au1 117.02(4) 1_565 .
Au2 In4 Au1 109.20(3) 1_565 2_565
Au1 In4 Au1 106.12(3) . 2_565
Au2 In4 Au1 109.20(3) 1_565 2
Au1 In4 Au1 106.12(3) . 2
Au1 In4 Au1 108.92(4) 2_565 2
Au2 In4 In3 104.01(4) 1_565 1_556
Au1 In4 In3 138.96(4) . 1_556
Au1 In4 In3 57.00(2) 2_565 1_556
Au1 In4 In3 57.00(2) 2 1_556
Au2 In4 Pr 67.53(2) 1_565 .
Au1 In4 Pr 68.56(3) . .
Au1 In4 Pr 169.73(3) 2_565 .
Au1 In4 Pr 81.23(2) 2 .
In3 In4 Pr 132.82(2) 1_556 .
Au2 In4 Pr 67.53(2) 1_565 1_565
Au1 In4 Pr 68.56(3) . 1_565
Au1 In4 Pr 81.23(2) 2_565 1_565
Au1 In4 Pr 169.73(3) 2 1_565
In3 In4 Pr 132.82(2) 1_556 1_565
Pr In4 Pr 88.58(4) . 1_565
Au2 In4 In3 129.42(3) 1_565 2_565
Au1 In4 In3 53.19(2) . 2_565
Au1 In4 In3 52.95(2) 2_565 2_565
Au1 In4 In3 121.29(4) 2 2_565
In3 In4 In3 100.64(3) 1_556 2_565
Pr In4 In3 120.86(4) . 2_565
Pr In4 In3 63.27(3) 1_565 2_565
Au2 In4 In3 129.42(3) 1_565 2
Au1 In4 In3 53.19(2) . 2
Au1 In4 In3 121.29(4) 2_565 2
Au1 In4 In3 52.95(2) 2 2
In3 In4 In3 100.64(3) 1_556 2
Pr In4 In3 63.27(3) . 2
Pr In4 In3 120.86(4) 1_565 2
In3 In4 In3 87.16(4) 2_565 2
Au2 In4 Pr 168.18(4) 1_565 2
Au1 In4 Pr 74.79(3) . 2
Au1 In4 Pr 65.17(2) 2_565 2
Au1 In4 Pr 65.17(2) 2 2
In3 In4 Pr 64.17(3) 1_556 2
Pr In4 Pr 119.87(3) . 2
Pr In4 Pr 119.87(3) 1_565 2
In3 In4 Pr 56.63(3) 2_565 2
In3 In4 Pr 56.63(3) 2 2
Au1 In3 Au1 107.37(3) . 2_554
Au1 In3 Au1 107.37(3) . 2_564
Au1 In3 Au1 111.31(4) 2_554 2_564
Au1 In3 In2 110.37(4) . 1_565
Au1 In3 In2 110.17(3) 2_554 1_565
Au1 In3 In2 110.17(3) 2_564 1_565
Au1 In3 In4 143.36(4) . 1_554
Au1 In3 In4 58.31(2) 2_554 1_554
Au1 In3 In4 58.31(2) 2_564 1_554
In2 In3 In4 106.27(4) 1_565 1_554
Au1 In3 Pr 69.37(3) . 1_565
Au1 In3 Pr 169.42(3) 2_554 1_565
Au1 In3 Pr 79.19(2) 2_564 1_565
In2 In3 Pr 63.25(3) 1_565 1_565
In4 In3 Pr 130.34(2) 1_554 1_565
Au1 In3 Pr 69.37(3) . .
Au1 In3 Pr 79.19(2) 2_554 .
Au1 In3 Pr 169.42(3) 2_564 .
In2 In3 Pr 63.25(3) 1_565 .
In4 In3 Pr 130.34(2) 1_554 .
Pr In3 Pr 90.30(4) 1_565 .
Au1 In3 In4 54.09(2) . 2_564
Au1 In3 In4 122.73(4) 2_554 2_564
Au1 In3 In4 53.30(2) 2_564 2_564
In2 In3 In4 127.07(3) 1_565 2_564
In4 In3 In4 102.52(3) 1_554 2_564
Pr In3 In4 64.18(3) 1_565 2_564
Pr In3 In4 122.81(4) . 2_564
Au1 In3 In4 54.09(2) . 2_554
Au1 In3 In4 53.30(2) 2_554 2_554
Au1 In3 In4 122.73(4) 2_564 2_554
In2 In3 In4 127.07(3) 1_565 2_554
In4 In3 In4 102.52(3) 1_554 2_554
Pr In3 In4 122.81(4) 1_565 2_554
Pr In3 In4 64.18(3) . 2_554
In4 In3 In4 87.16(4) 2_564 2_554
Au1 In3 Pr 78.53(3) . 2_554
Au1 In3 Pr 65.81(2) 2_554 2_554
Au1 In3 Pr 65.81(2) 2_564 2_554
In2 In3 Pr 171.10(4) 1_565 2_554
In4 In3 Pr 64.83(3) 1_554 2_554
Pr In3 Pr 121.92(2) 1_565 2_554
Pr In3 Pr 121.92(2) . 2_554
In4 In3 Pr 57.76(3) 2_564 2_554
In4 In3 Pr 57.76(3) 2_554 2_554

loop_
_geom_bond_atom_site_label_1
_geom_bond_atom_site_label_2
_geom_bond_distance
_geom_bond_site_symmetry_2
Au1 In1 2.7963(14) .
Au1 In3 2.7973(12) .
Au1 In3 2.7980(8) 2_565
Au1 In3 2.7980(8) 2
Au1 In4 2.8021(12) .
Au1 In4 2.8389(8) 2_554
Au1 In4 2.8389(8) 2_564
Au1 Pr 3.4670(9) .
Au1 Pr 3.4670(9) 1_565
Au2 In4 2.7661(13) 1_545
Au2 In2 2.7756(8) 5_535
Au2 In2 2.7756(8) 5_545
Au2 In1 2.7792(13) 6_546
Au2 In2 2.8566(13) .
Au2 In1 2.9741(9) 2
Au2 In1 2.9741(9) 2_545
Au2 Pr 3.4059(8) .
Au2 Pr 3.4059(8) 1_545
Pr In3 3.2586(10) 1_545
Pr In3 3.2586(10) .
Pr In2 3.2748(10) .
Pr In2 3.2748(10) 1_565
Pr In4 3.3081(10) .
Pr In4 3.3081(10) 1_545
Pr In2 3.3711(15) 5_545
Pr Au2 3.4059(8) 1_565
Pr Au1 3.4670(9) 1_545
Pr In3 3.4930(15) 2
In1 Au2 2.7792(13) 6_666
In1 Au2 2.9741(9) 2_544
In1 Au2 2.9741(9) 2_554
In1 In2 3.1589(16) 6_665
In1 Pr 3.6824(15) 2_554
In2 Au2 2.7756(8) 5_535
In2 Au2 2.7756(8) 5_545
In2 In3 2.9689(16) 1_545
In2 In1 3.1589(16) 6_545
In2 Pr 3.2748(10) 1_545
In2 Pr 3.3711(15) 5_545
In4 Au2 2.7661(13) 1_565
In4 Au1 2.8389(8) 2_565
In4 Au1 2.8389(8) 2
In4 In3 3.0159(16) 1_556
In4 Pr 3.3081(10) 1_565
In4 In3 3.3511(12) 2_565
In4 In3 3.3511(12) 2
In4 Pr 3.5123(15) 2
In3 Au1 2.7980(8) 2_554
In3 Au1 2.7980(8) 2_564
In3 In2 2.9689(16) 1_565
In3 In4 3.0159(16) 1_554
In3 Pr 3.2586(10) 1_565
In3 In4 3.3511(12) 2_564
In3 In4 3.3511(12) 2_554
In3 Pr 3.4930(15) 2_554
